data_4123080
loop_
_publ_author_name
'Zhao, Wei'
'McCarthy, Sean M.'
'Lai, Ting Yi'
'Yennawar, Hemant P.'
'Radosevich, Alexander T.'

_publ_section_title
;
 Reversible Intermolecular E-H Oxidative Addition to a Geometrically
 Deformed and Structurally Dynamic Phosphorous Triamide.
;
_journal_name_full 'Journal of the American Chemical Society'
_journal_page_first 141203102325001
_journal_paper_doi 10.1021/ja510558d
_journal_year 2014
_chemical_formula_moiety 'C23 H27 N4 P'
_chemical_formula_sum 'C23 H27 N4 P'
_chemical_formula_weight 390.46
_chemical_name_systematic
; 
 ? 
;
_space_group_IT_number 2
_symmetry_cell_setting triclinic
_symmetry_space_group_name_Hall '-P 1'
_symmetry_space_group_name_H-M 'P -1'
_atom_sites_solution_hydrogens geom
_atom_sites_solution_primary direct
_atom_sites_solution_secondary difmap
_audit_creation_method SHELXL-97
_cell_angle_alpha 70.969(8)
_cell_angle_beta 80.335(8)
_cell_angle_gamma 71.356(8)
_cell_formula_units_Z 4
_cell_length_a 10.226(5)
_cell_length_b 13.074(6)
_cell_length_c 17.348(8)
_cell_measurement_reflns_used 3733
_cell_measurement_temperature 193(2)
_cell_measurement_theta_max 24.968
_cell_measurement_theta_min 2.299
_cell_volume 2072.3(17)
_computing_cell_refinement 'Bruker SMART'
_computing_data_collection 'Bruker SMART'
_computing_data_reduction 'Bruker SAINT'
_computing_molecular_graphics 'Bruker SHELXTL'
_computing_publication_material 'Bruker SHELXTL'
_computing_structure_refinement 'SHELXL-97 (Sheldrick, 1997)'
_computing_structure_solution 'SHELXS-97 (Sheldrick, 1990)'
_diffrn_ambient_temperature 193(2)
_diffrn_detector_area_resol_mean 8.34
_diffrn_measured_fraction_theta_full 0.966
_diffrn_measured_fraction_theta_max 0.966
_diffrn_measurement_device_type 'CCD area detector'
_diffrn_measurement_method 'phi and omega scans'
_diffrn_radiation_monochromator graphite
_diffrn_radiation_source 'fine-focus sealed tube'
_diffrn_radiation_type MoK\a
_diffrn_radiation_wavelength 0.71073
_diffrn_reflns_av_R_equivalents 0.0424
_diffrn_reflns_av_sigmaI/netI 0.0742
_diffrn_reflns_limit_h_max 13
_diffrn_reflns_limit_h_min -13
_diffrn_reflns_limit_k_max 17
_diffrn_reflns_limit_k_min -17
_diffrn_reflns_limit_l_max 23
_diffrn_reflns_limit_l_min -22
_diffrn_reflns_number 19897
_diffrn_reflns_theta_full 28.34
_diffrn_reflns_theta_max 28.34
_diffrn_reflns_theta_min 1.72
_exptl_absorpt_coefficient_mu 0.149
_exptl_absorpt_correction_T_max 0.9824
_exptl_absorpt_correction_T_min 0.9737
_exptl_absorpt_correction_type multi-scan
_exptl_absorpt_process_details SADABS
_exptl_crystal_colour colorless
_exptl_crystal_density_diffrn 1.252
_exptl_crystal_density_method 'not measured'
_exptl_crystal_description block
_exptl_crystal_F_000 832
_exptl_crystal_size_max 0.18
_exptl_crystal_size_mid 0.14
_exptl_crystal_size_min 0.12
_refine_diff_density_max 0.422
_refine_diff_density_min -0.592
_refine_diff_density_rms 0.059
_refine_ls_extinction_method none
_refine_ls_goodness_of_fit_ref 1.026
_refine_ls_hydrogen_treatment mixed
_refine_ls_matrix_type full
_refine_ls_number_parameters 531
_refine_ls_number_reflns 10000
_refine_ls_number_restraints 0
_refine_ls_restrained_S_all 1.026
_refine_ls_R_factor_all 0.1012
_refine_ls_R_factor_gt 0.0689
_refine_ls_shift/su_max 0.002
_refine_ls_shift/su_mean 0.000
_refine_ls_structure_factor_coef Fsqd
_refine_ls_weighting_details 'calc w=1/[\s^2^(Fo^2^)+(0.0597P)^2^+1.4245P] where P=(Fo^2^+2Fc^2^)/3'
_refine_ls_weighting_scheme calc
_refine_ls_wR_factor_gt 0.1513
_refine_ls_wR_factor_ref 0.1692
_reflns_number_gt 7062
_reflns_number_total 10000
_reflns_threshold_expression >2sigma(I)
_cod_data_source_file ja510558d_si_002.cif
_cod_data_source_block 2-[H][NHMes]
_cod_depositor_comments
;
The following automatic conversions were performed:

'_symmetry_cell_setting' value 'Triclinic' changed to 'triclinic'
according to
/home/saulius/struct/COD-crude-data--automatic-downloads/rss-feeds/ACS/lib/dictionaries/cif_core.dic
dictionary named 'cif_core.dic' version 2.4.2 from 2011-04-26.

Automatic conversion script
Id: cif_fix_values 2935 2014-11-11 08:27:57Z andrius 
;
_cod_original_cell_volume 2072.3(16)
_cod_original_sg_symbol_H-M P-1
_cod_database_code 4123080

loop_
_symmetry_equiv_pos_as_xyz
'x, y, z'
'-x, -y, -z'

loop_
_atom_site_label
_atom_site_type_symbol
_atom_site_fract_x
_atom_site_fract_y
_atom_site_fract_z
_atom_site_U_iso_or_equiv
_atom_site_adp_type
_atom_site_occupancy
_atom_site_symmetry_multiplicity
_atom_site_calc_flag
_atom_site_refinement_flags
C1 C 0.1879(2) 0.2870(2) 0.34661(15) 0.0277(5) Uani 1 1 d .
C2 C 0.0940(3) 0.3214(2) 0.40682(16) 0.0320(6) Uani 1 1 d .
H2 H 0.0214 0.3898 0.3933 0.038 Uiso 1 1 calc R
C3 C 0.1073(3) 0.2540(3) 0.48803(17) 0.0396(7) Uani 1 1 d .
H3 H 0.0430 0.2767 0.5299 0.048 Uiso 1 1 calc R
C4 C 0.2126(3) 0.1553(3) 0.50781(18) 0.0449(7) Uani 1 1 d .
H4 H 0.2188 0.1096 0.5631 0.054 Uiso 1 1 calc R
C5 C 0.3104(3) 0.1212(2) 0.44799(18) 0.0415(7) Uani 1 1 d .
H5 H 0.3839 0.0535 0.4620 0.050 Uiso 1 1 calc R
C6 C 0.2980(3) 0.1880(2) 0.36815(17) 0.0325(6) Uani 1 1 d .
C7 C 0.1600(2) 0.4506(2) 0.21934(15) 0.0282(5) Uani 1 1 d .
C8 C 0.0518(3) 0.5394(2) 0.23418(17) 0.0353(6) Uani 1 1 d .
H8 H -0.0131 0.5265 0.2798 0.042 Uiso 1 1 calc R
C9 C 0.0389(3) 0.6480(2) 0.18156(19) 0.0436(7) Uani 1 1 d .
H9 H -0.0344 0.7094 0.1920 0.052 Uiso 1 1 calc R
C10 C 0.1311(3) 0.6672(3) 0.11476(19) 0.0465(7) Uani 1 1 d .
H10 H 0.1207 0.7417 0.0794 0.056 Uiso 1 1 calc R
C11 C 0.2388(3) 0.5792(2) 0.09844(17) 0.0403(7) Uani 1 1 d .
H11 H 0.3018 0.5927 0.0519 0.048 Uiso 1 1 calc R
C12 C 0.2533(3) 0.4712(2) 0.15094(15) 0.0302(5) Uani 1 1 d .
C13 C 0.5169(3) 0.0809(3) 0.3119(2) 0.0539(8) Uani 1 1 d .
H13A H 0.5712 0.0919 0.3485 0.081 Uiso 1 1 calc R
H13B H 0.5693 0.0829 0.2589 0.081 Uiso 1 1 calc R
H13C H 0.4978 0.0077 0.3360 0.081 Uiso 1 1 calc R
C14 C 0.4632(3) 0.3756(3) 0.07957(19) 0.0489(8) Uani 1 1 d .
H14A H 0.4208 0.4040 0.0272 0.073 Uiso 1 1 calc R
H14B H 0.5259 0.2995 0.0852 0.073 Uiso 1 1 calc R
H14C H 0.5155 0.4258 0.0815 0.073 Uiso 1 1 calc R
C15 C 0.2405(2) 0.1306(2) 0.13227(16) 0.0293(5) Uani 1 1 d .
C16 C 0.2725(3) 0.0148(2) 0.17275(17) 0.0341(6) Uani 1 1 d .
C17 C 0.3063(3) -0.0597(2) 0.1259(2) 0.0410(7) Uani 1 1 d .
H17 H 0.3264 -0.1383 0.1529 0.049 Uiso 1 1 calc R
C18 C 0.3115(3) -0.0235(3) 0.0419(2) 0.0425(7) Uani 1 1 d .
C19 C 0.2752(3) 0.0916(3) 0.00376(19) 0.0422(7) Uani 1 1 d .
H19 H 0.2756 0.1177 -0.0542 0.051 Uiso 1 1 calc R
C20 C 0.2382(3) 0.1701(2) 0.04723(17) 0.0345(6) Uani 1 1 d .
C21 C 0.1962(4) 0.2945(3) 0.00270(19) 0.0494(8) Uani 1 1 d .
H21A H 0.2005 0.3053 -0.0562 0.074 Uiso 1 1 calc R
H21B H 0.2593 0.3302 0.0136 0.074 Uiso 1 1 calc R
H21C H 0.1015 0.3291 0.0217 0.074 Uiso 1 1 calc R
C22 C 0.3584(4) -0.1076(3) -0.0067(2) 0.0629(10) Uani 1 1 d .
H22A H 0.3635 -0.1834 0.0302 0.094 Uiso 1 1 calc R
H22B H 0.4500 -0.1058 -0.0342 0.094 Uiso 1 1 calc R
H22C H 0.2922 -0.0880 -0.0477 0.094 Uiso 1 1 calc R
C23 C 0.2690(3) -0.0312(2) 0.26446(18) 0.0451(7) Uani 1 1 d .
H23A H 0.2210 -0.0900 0.2826 0.068 Uiso 1 1 calc R
H23B H 0.2197 0.0299 0.2888 0.068 Uiso 1 1 calc R
H23C H 0.3637 -0.0635 0.2817 0.068 Uiso 1 1 calc R
C29 C 0.6395(3) 0.6383(2) 0.26481(16) 0.0325(6) Uani 1 1 d .
C28 C 0.6085(3) 0.7468(2) 0.21298(17) 0.0402(6) Uani 1 1 d .
H28 H 0.5591 0.7662 0.1661 0.048 Uiso 1 1 calc R
C27 C 0.6505(3) 0.8273(2) 0.23047(18) 0.0435(7) Uani 1 1 d .
H27 H 0.6296 0.9025 0.1953 0.052 Uiso 1 1 calc R
C26 C 0.7216(3) 0.7993(2) 0.29778(18) 0.0411(7) Uani 1 1 d .
H26 H 0.7479 0.8558 0.3095 0.049 Uiso 1 1 calc R
C25 C 0.7565(3) 0.6889(2) 0.34991(16) 0.0343(6) Uani 1 1 d .
H25 H 0.8075 0.6699 0.3960 0.041 Uiso 1 1 calc R
C24 C 0.7151(2) 0.6077(2) 0.33298(15) 0.0278(5) Uani 1 1 d .
C30 C 0.7290(3) 0.4507(2) 0.46165(16) 0.0311(5) Uani 1 1 d .
C31 C 0.7896(3) 0.4726(2) 0.51764(17) 0.0389(6) Uani 1 1 d .
H31 H 0.8440 0.5240 0.5000 0.047 Uiso 1 1 calc R
C32 C 0.7696(4) 0.4180(3) 0.60045(18) 0.0483(8) Uani 1 1 d .
H32 H 0.8096 0.4329 0.6398 0.058 Uiso 1 1 calc R
C33 C 0.6920(4) 0.3423(3) 0.62557(19) 0.0531(8) Uani 1 1 d .
H33 H 0.6802 0.3050 0.6822 0.064 Uiso 1 1 calc R
C34 C 0.6313(3) 0.3197(2) 0.57014(19) 0.0480(8) Uani 1 1 d .
H34 H 0.5774 0.2679 0.5883 0.058 Uiso 1 1 calc R
C35 C 0.6498(3) 0.3733(2) 0.48814(17) 0.0358(6) Uani 1 1 d .
C37 C 0.5097(3) 0.2884(3) 0.4389(2) 0.0535(9) Uani 1 1 d .
H37A H 0.5616 0.2108 0.4659 0.080 Uiso 1 1 calc R
H37B H 0.4801 0.2917 0.3871 0.080 Uiso 1 1 calc R
H37C H 0.4283 0.3130 0.4743 0.080 Uiso 1 1 calc R
C36 C 0.5049(3) 0.5667(3) 0.2004(2) 0.0473(8) Uani 1 1 d .
H36A H 0.4193 0.6242 0.2088 0.071 Uiso 1 1 calc R
H36B H 0.4838 0.4961 0.2069 0.071 Uiso 1 1 calc R
H36C H 0.5470 0.5926 0.1452 0.071 Uiso 1 1 calc R
C38 C 0.8515(2) 0.2576(2) 0.26586(16) 0.0315(6) Uani 1 1 d .
C39 C 0.8828(3) 0.1453(2) 0.31506(18) 0.0363(6) Uani 1 1 d .
C40 C 0.9094(3) 0.0607(2) 0.2769(2) 0.0435(7) Uani 1 1 d .
H40 H 0.9307 -0.0159 0.3095 0.052 Uiso 1 1 calc R
C41 C 0.9056(3) 0.0849(3) 0.1940(2) 0.0440(7) Uani 1 1 d .
C42 C 0.8766(3) 0.1963(3) 0.14711(19) 0.0443(7) Uani 1 1 d .
H42 H 0.8748 0.2135 0.0896 0.053 Uiso 1 1 calc R
C43 C 0.8498(3) 0.2844(2) 0.18122(18) 0.0367(6) Uani 1 1 d .
C44 C 0.8962(4) 0.1146(3) 0.4051(2) 0.0521(8) Uani 1 1 d .
H44A H 0.9780 0.1316 0.4142 0.078 Uiso 1 1 calc R
H44B H 0.9059 0.0339 0.4298 0.078 Uiso 1 1 calc R
H44C H 0.8134 0.1583 0.4301 0.078 Uiso 1 1 calc R
C45 C 0.9397(4) -0.0100(3) 0.1548(3) 0.0655(11) Uani 1 1 d .
H45A H 0.8546 -0.0278 0.1525 0.098 Uiso 1 1 calc R
H45B H 1.0046 -0.0771 0.1875 0.098 Uiso 1 1 calc R
H45C H 0.9819 0.0138 0.0993 0.098 Uiso 1 1 calc R
C46 C 0.8300(3) 0.4038(3) 0.12719(19) 0.0489(8) Uani 1 1 d .
H46A H 0.8508 0.4039 0.0699 0.073 Uiso 1 1 calc R
H46B H 0.8923 0.4371 0.1416 0.073 Uiso 1 1 calc R
H46C H 0.7340 0.4481 0.1348 0.073 Uiso 1 1 calc R
H4N H 0.123(3) 0.236(2) 0.1939(16) 0.029(7) Uiso 1 1 d .
H8N H 0.888(3) 0.342(2) 0.3289(18) 0.038(8) Uiso 1 1 d .
H1P H 0.432(2) 0.1884(17) 0.1697(13) 0.010(5) Uiso 1 1 d .
H2P H 0.600(3) 0.373(2) 0.2999(16) 0.034(7) Uiso 1 1 d .
N1 N 0.1944(2) 0.33608(17) 0.26259(12) 0.0290(4) Uani 1 1 d .
N2 N 0.3872(2) 0.17029(19) 0.30052(14) 0.0360(5) Uani 1 1 d .
N3 N 0.3556(2) 0.37204(19) 0.14609(14) 0.0348(5) Uani 1 1 d .
N4 N 0.2071(2) 0.20944(18) 0.17865(14) 0.0305(5) Uani 1 1 d .
N6 N 0.6009(2) 0.54746(19) 0.26031(14) 0.0364(5) Uani 1 1 d .
N5 N 0.7350(2) 0.49417(17) 0.37643(12) 0.0288(5) Uani 1 1 d .
N7 N 0.5979(2) 0.36251(19) 0.42306(15) 0.0380(5) Uani 1 1 d .
N8 N 0.8245(2) 0.34684(18) 0.30214(14) 0.0319(5) Uani 1 1 d .
P1 P 0.32343(7) 0.25005(6) 0.20847(4) 0.03078(17) Uani 1 1 d .
P2 P 0.66616(7) 0.42044(6) 0.32889(4) 0.03128(17) Uani 1 1 d .

loop_
_atom_site_aniso_label
_atom_site_aniso_U_11
_atom_site_aniso_U_22
_atom_site_aniso_U_33
_atom_site_aniso_U_23
_atom_site_aniso_U_13
_atom_site_aniso_U_12
C1 0.0309(12) 0.0288(13) 0.0300(13) -0.0112(11) -0.0034(10) -0.0140(10)
C2 0.0324(13) 0.0388(15) 0.0324(14) -0.0168(12) 0.0003(10) -0.0152(11)
C3 0.0482(16) 0.0524(18) 0.0310(15) -0.0161(13) -0.0004(12) -0.0285(15)
C4 0.065(2) 0.0502(18) 0.0295(15) -0.0042(14) -0.0108(14) -0.0331(16)
C5 0.0522(17) 0.0323(15) 0.0460(18) -0.0075(13) -0.0197(14) -0.0157(13)
C6 0.0350(13) 0.0304(13) 0.0387(15) -0.0114(12) -0.0102(11) -0.0129(11)
C7 0.0306(12) 0.0318(13) 0.0268(13) -0.0113(11) -0.0033(10) -0.0115(11)
C8 0.0330(13) 0.0353(15) 0.0362(15) -0.0126(12) -0.0001(11) -0.0067(11)
C9 0.0443(16) 0.0302(15) 0.0510(19) -0.0089(13) -0.0102(14) -0.0031(12)
C10 0.0575(19) 0.0359(16) 0.0413(17) 0.0004(14) -0.0102(14) -0.0152(14)
C11 0.0476(16) 0.0458(17) 0.0310(15) -0.0077(13) -0.0026(12) -0.0217(14)
C12 0.0317(13) 0.0382(14) 0.0272(13) -0.0135(11) -0.0005(10) -0.0154(11)
C13 0.0410(16) 0.0496(19) 0.071(2) -0.0306(17) -0.0190(16) 0.0074(14)
C14 0.0481(17) 0.063(2) 0.0482(18) -0.0307(16) 0.0200(14) -0.0293(16)
C15 0.0266(12) 0.0318(13) 0.0344(14) -0.0169(11) -0.0013(10) -0.0079(10)
C16 0.0333(13) 0.0320(14) 0.0393(15) -0.0108(12) -0.0061(11) -0.0102(11)
C17 0.0372(15) 0.0297(14) 0.060(2) -0.0200(14) -0.0099(13) -0.0035(12)
C18 0.0356(14) 0.0457(17) 0.057(2) -0.0312(15) -0.0008(13) -0.0110(13)
C19 0.0453(16) 0.0538(19) 0.0389(16) -0.0258(15) 0.0032(13) -0.0197(14)
C20 0.0357(14) 0.0355(14) 0.0371(15) -0.0153(12) -0.0019(11) -0.0123(12)
C21 0.064(2) 0.0438(18) 0.0402(18) -0.0064(14) -0.0084(15) -0.0196(16)
C22 0.061(2) 0.068(2) 0.082(3) -0.054(2) -0.0029(19) -0.0157(18)
C23 0.0495(17) 0.0380(16) 0.0469(18) -0.0084(14) -0.0083(14) -0.0128(14)
C29 0.0282(12) 0.0371(15) 0.0349(14) -0.0177(12) -0.0013(10) -0.0058(11)
C28 0.0401(15) 0.0400(16) 0.0354(15) -0.0125(13) -0.0069(12) -0.0009(12)
C27 0.0562(18) 0.0291(14) 0.0377(16) -0.0083(13) 0.0008(14) -0.0056(13)
C26 0.0552(18) 0.0310(14) 0.0419(17) -0.0161(13) 0.0043(14) -0.0169(13)
C25 0.0409(14) 0.0350(14) 0.0329(14) -0.0138(12) -0.0005(11) -0.0158(12)
C24 0.0274(12) 0.0306(13) 0.0275(13) -0.0127(11) 0.0019(10) -0.0088(10)
C30 0.0343(13) 0.0285(13) 0.0334(14) -0.0124(11) -0.0023(11) -0.0095(11)
C31 0.0509(17) 0.0349(15) 0.0366(16) -0.0122(13) -0.0093(13) -0.0148(13)
C32 0.071(2) 0.0431(17) 0.0329(16) -0.0156(14) -0.0090(14) -0.0118(16)
C33 0.080(2) 0.0400(17) 0.0338(17) -0.0106(14) 0.0045(16) -0.0145(17)
C34 0.0587(19) 0.0367(16) 0.0482(19) -0.0158(14) 0.0152(15) -0.0190(15)
C35 0.0358(14) 0.0321(14) 0.0415(16) -0.0141(12) 0.0021(12) -0.0114(11)
C37 0.0451(17) 0.0510(19) 0.079(2) -0.0304(18) 0.0097(16) -0.0288(15)
C36 0.0418(16) 0.0550(19) 0.0525(19) -0.0291(16) -0.0186(14) -0.0023(14)
C38 0.0285(12) 0.0345(14) 0.0393(15) -0.0186(12) -0.0013(11) -0.0120(11)
C39 0.0334(13) 0.0372(15) 0.0449(16) -0.0176(13) 0.0006(12) -0.0150(12)
C40 0.0395(15) 0.0319(15) 0.067(2) -0.0227(15) 0.0027(14) -0.0154(12)
C41 0.0327(14) 0.0495(18) 0.065(2) -0.0367(16) 0.0037(13) -0.0150(13)
C42 0.0363(15) 0.062(2) 0.0486(18) -0.0358(16) 0.0005(13) -0.0143(14)
C43 0.0270(13) 0.0429(16) 0.0454(17) -0.0214(14) -0.0039(11) -0.0076(12)
C44 0.067(2) 0.0399(17) 0.052(2) -0.0124(15) -0.0013(16) -0.0216(16)
C45 0.054(2) 0.070(2) 0.100(3) -0.059(2) 0.0059(19) -0.0242(18)
C46 0.0559(19) 0.0487(19) 0.0385(17) -0.0119(15) -0.0062(14) -0.0095(15)
N1 0.0325(11) 0.0288(11) 0.0264(11) -0.0085(9) -0.0004(8) -0.0101(9)
N2 0.0307(11) 0.0365(13) 0.0425(14) -0.0181(11) -0.0069(10) -0.0029(10)
N3 0.0335(11) 0.0387(13) 0.0377(13) -0.0200(11) 0.0101(9) -0.0147(10)
N4 0.0252(11) 0.0329(12) 0.0374(13) -0.0204(10) 0.0019(9) -0.0053(9)
N6 0.0341(12) 0.0399(13) 0.0430(14) -0.0209(11) -0.0123(10) -0.0070(10)
N5 0.0347(11) 0.0294(11) 0.0290(11) -0.0102(9) -0.0061(9) -0.0142(9)
N7 0.0373(12) 0.0387(13) 0.0493(15) -0.0208(11) 0.0042(10) -0.0215(10)
N8 0.0323(11) 0.0324(12) 0.0389(13) -0.0173(10) -0.0056(10) -0.0114(9)
P1 0.0280(3) 0.0334(4) 0.0354(4) -0.0168(3) 0.0005(3) -0.0092(3)
P2 0.0302(3) 0.0341(4) 0.0389(4) -0.0182(3) -0.0046(3) -0.0128(3)

loop_
_atom_type_symbol
_atom_type_description
_atom_type_scat_dispersion_real
_atom_type_scat_dispersion_imag
_atom_type_scat_source
C C 0.0033 0.0016 'International Tables Vol C Tables 4.2.6.8 and 6.1.1.4'
H H 0.0000 0.0000 'International Tables Vol C Tables 4.2.6.8 and 6.1.1.4'
N N 0.0061 0.0033 'International Tables Vol C Tables 4.2.6.8 and 6.1.1.4'
P P 0.1023 0.0942 'International Tables Vol C Tables 4.2.6.8 and 6.1.1.4'

loop_
_geom_angle_atom_site_label_1
_geom_angle_atom_site_label_2
_geom_angle_atom_site_label_3
_geom_angle
C2 C1 N1 130.0(2)
C2 C1 C6 119.7(2)
N1 C1 C6 110.3(2)
C1 C2 C3 119.0(3)
C1 C2 H2 120.5
C3 C2 H2 120.5
C4 C3 C2 120.6(3)
C4 C3 H3 119.7
C2 C3 H3 119.7
C3 C4 C5 121.0(3)
C3 C4 H4 119.5
C5 C4 H4 119.5
C6 C5 C4 118.4(3)
C6 C5 H5 120.8
C4 C5 H5 120.8
C5 C6 N2 126.9(3)
C5 C6 C1 121.2(3)
N2 C6 C1 111.8(2)
C8 C7 N1 129.9(2)
C8 C7 C12 119.4(2)
N1 C7 C12 110.6(2)
C7 C8 C9 119.4(3)
C7 C8 H8 120.3
C9 C8 H8 120.3
C10 C9 C8 120.7(3)
C10 C9 H9 119.6
C8 C9 H9 119.6
C9 C10 C11 120.7(3)
C9 C10 H10 119.7
C11 C10 H10 119.7
C10 C11 C12 119.0(3)
C10 C11 H11 120.5
C12 C11 H11 120.5
C11 C12 N3 127.8(2)
C11 C12 C7 120.8(3)
N3 C12 C7 111.4(2)
N2 C13 H13A 109.5
N2 C13 H13B 109.5
H13A C13 H13B 109.5
N2 C13 H13C 109.5
H13A C13 H13C 109.5
H13B C13 H13C 109.5
N3 C14 H14A 109.5
N3 C14 H14B 109.5
H14A C14 H14B 109.5
N3 C14 H14C 109.5
H14A C14 H14C 109.5
H14B C14 H14C 109.5
C20 C15 C16 120.6(2)
C20 C15 N4 119.7(2)
C16 C15 N4 119.7(2)
C17 C16 C15 118.2(3)
C17 C16 C23 119.3(3)
C15 C16 C23 122.4(2)
C18 C17 C16 122.4(3)
C18 C17 H17 118.8
C16 C17 H17 118.8
C17 C18 C19 118.0(3)
C17 C18 C22 120.6(3)
C19 C18 C22 121.4(3)
C18 C19 C20 122.3(3)
C18 C19 H19 118.9
C20 C19 H19 118.9
C19 C20 C15 118.4(3)
C19 C20 C21 120.1(3)
C15 C20 C21 121.6(2)
C20 C21 H21A 109.5
C20 C21 H21B 109.5
H21A C21 H21B 109.5
C20 C21 H21C 109.5
H21A C21 H21C 109.5
H21B C21 H21C 109.5
C18 C22 H22A 109.5
C18 C22 H22B 109.5
H22A C22 H22B 109.5
C18 C22 H22C 109.5
H22A C22 H22C 109.5
H22B C22 H22C 109.5
C16 C23 H23A 109.5
C16 C23 H23B 109.5
H23A C23 H23B 109.5
C16 C23 H23C 109.5
H23A C23 H23C 109.5
H23B C23 H23C 109.5
C28 C29 N6 127.7(2)
C28 C29 C24 121.2(2)
N6 C29 C24 111.1(2)
C29 C28 C27 118.9(3)
C29 C28 H28 120.6
C27 C28 H28 120.6
C26 C27 C28 120.5(3)
C26 C27 H27 119.8
C28 C27 H27 119.8
C27 C26 C25 121.3(3)
C27 C26 H26 119.4
C25 C26 H26 119.4
C24 C25 C26 118.7(3)
C24 C25 H25 120.6
C26 C25 H25 120.6
C25 C24 N5 129.0(2)
C25 C24 C29 119.4(2)
N5 C24 C29 111.6(2)
C31 C30 N5 129.1(2)
C31 C30 C35 120.3(3)
N5 C30 C35 110.6(2)
C30 C31 C32 118.8(3)
C30 C31 H31 120.6
C32 C31 H31 120.6
C33 C32 C31 120.3(3)
C33 C32 H32 119.8
C31 C32 H32 119.8
C34 C33 C32 121.3(3)
C34 C33 H33 119.4
C32 C33 H33 119.4
C35 C34 C33 119.1(3)
C35 C34 H34 120.4
C33 C34 H34 120.4
C34 C35 N7 128.1(2)
C34 C35 C30 120.2(3)
N7 C35 C30 111.8(2)
N7 C37 H37A 109.5
N7 C37 H37B 109.5
H37A C37 H37B 109.5
N7 C37 H37C 109.5
H37A C37 H37C 109.5
H37B C37 H37C 109.5
N6 C36 H36A 109.5
N6 C36 H36B 109.5
H36A C36 H36B 109.5
N6 C36 H36C 109.5
H36A C36 H36C 109.5
H36B C36 H36C 109.5
C43 C38 C39 121.2(2)
C43 C38 N8 119.0(2)
C39 C38 N8 119.8(2)
C38 C39 C40 117.9(3)
C38 C39 C44 121.8(2)
C40 C39 C44 120.2(3)
C41 C40 C39 122.1(3)
C41 C40 H40 118.9
C39 C40 H40 118.9
C40 C41 C42 118.5(3)
C40 C41 C45 120.3(3)
C42 C41 C45 121.2(3)
C41 C42 C43 122.2(3)
C41 C42 H42 118.9
C43 C42 H42 118.9
C42 C43 C38 118.1(3)
C42 C43 C46 120.4(3)
C38 C43 C46 121.4(2)
C39 C44 H44A 109.5
C39 C44 H44B 109.5
H44A C44 H44B 109.5
C39 C44 H44C 109.5
H44A C44 H44C 109.5
H44B C44 H44C 109.5
C41 C45 H45A 109.5
C41 C45 H45B 109.5
H45A C45 H45B 109.5
C41 C45 H45C 109.5
H45A C45 H45C 109.5
H45B C45 H45C 109.5
C43 C46 H46A 109.5
C43 C46 H46B 109.5
H46A C46 H46B 109.5
C43 C46 H46C 109.5
H46A C46 H46C 109.5
H46B C46 H46C 109.5
C1 N1 C7 128.3(2)
C1 N1 P1 113.32(17)
C7 N1 P1 113.05(16)
C6 N2 C13 119.9(2)
C6 N2 P1 114.79(18)
C13 N2 P1 124.9(2)
C12 N3 C14 119.9(2)
C12 N3 P1 115.21(17)
C14 N3 P1 123.52(19)
C15 N4 P1 124.17(17)
C15 N4 H4N 119.3(18)
P1 N4 H4N 116.5(18)
C29 N6 C36 119.1(2)
C29 N6 P2 116.77(18)
C36 N6 P2 124.04(19)
C24 N5 C30 125.3(2)
C24 N5 P2 113.00(16)
C30 N5 P2 112.34(15)
C35 N7 C37 119.6(2)
C35 N7 P2 115.58(17)
C37 N7 P2 124.0(2)
C38 N8 P2 124.41(17)
C38 N8 H8N 115(2)
P2 N8 H8N 115(2)
N4 P1 N2 116.04(12)
N4 P1 N3 115.83(12)
N2 P1 N3 127.97(11)
N4 P1 N1 92.73(11)
N2 P1 N1 87.08(11)
N3 P1 N1 86.77(10)
N4 P1 H1P 93.4(9)
N2 P1 H1P 90.4(9)
N3 P1 H1P 90.4(8)
N1 P1 H1P 173.9(9)
N8 P2 N7 115.79(12)
N8 P2 N6 115.17(12)
N7 P2 N6 128.89(12)
N8 P2 N5 92.33(11)
N7 P2 N5 87.26(11)
N6 P2 N5 87.05(11)
N8 P2 H2P 95.6(11)
N7 P2 H2P 87.6(11)
N6 P2 H2P 91.3(11)
N5 P2 H2P 171.9(11)

loop_
_geom_bond_atom_site_label_1
_geom_bond_atom_site_label_2
_geom_bond_distance
C1 C2 1.382(3)
C1 N1 1.388(3)
C1 C6 1.405(4)
C2 C3 1.399(4)
C2 H2 0.9500
C3 C4 1.375(4)
C3 H3 0.9500
C4 C5 1.395(4)
C4 H4 0.9500
C5 C6 1.377(4)
C5 H5 0.9500
C6 N2 1.395(3)
C7 C8 1.385(4)
C7 N1 1.395(3)
C7 C12 1.403(3)
C8 C9 1.393(4)
C8 H8 0.9500
C9 C10 1.374(4)
C9 H9 0.9500
C10 C11 1.384(4)
C10 H10 0.9500
C11 C12 1.385(4)
C11 H11 0.9500
C12 N3 1.398(3)
C13 N2 1.453(4)
C13 H13A 0.9800
C13 H13B 0.9800
C13 H13C 0.9800
C14 N3 1.455(3)
C14 H14A 0.9800
C14 H14B 0.9800
C14 H14C 0.9800
C15 C20 1.397(4)
C15 C16 1.401(4)
C15 N4 1.431(3)
C16 C17 1.391(4)
C16 C23 1.505(4)
C17 C18 1.375(4)
C17 H17 0.9500
C18 C19 1.384(4)
C18 C22 1.510(4)
C19 C20 1.388(4)
C19 H19 0.9500
C20 C21 1.508(4)
C21 H21A 0.9800
C21 H21B 0.9800
C21 H21C 0.9800
C22 H22A 0.9800
C22 H22B 0.9800
C22 H22C 0.9800
C23 H23A 0.9800
C23 H23B 0.9800
C23 H23C 0.9800
C29 C28 1.378(4)
C29 N6 1.393(3)
C29 C24 1.399(4)
C28 C27 1.388(4)
C28 H28 0.9500
C27 C26 1.365(4)
C27 H27 0.9500
C26 C25 1.399(4)
C26 H26 0.9500
C25 C24 1.387(3)
C25 H25 0.9500
C24 N5 1.393(3)
C30 C31 1.381(4)
C30 N5 1.399(3)
C30 C35 1.410(3)
C31 C32 1.393(4)
C31 H31 0.9500
C32 C33 1.379(5)
C32 H32 0.9500
C33 C34 1.378(5)
C33 H33 0.9500
C34 C35 1.376(4)
C34 H34 0.9500
C35 N7 1.389(4)
C37 N7 1.459(3)
C37 H37A 0.9800
C37 H37B 0.9800
C37 H37C 0.9800
C36 N6 1.457(3)
C36 H36A 0.9800
C36 H36B 0.9800
C36 H36C 0.9800
C38 C43 1.396(4)
C38 C39 1.400(4)
C38 N8 1.431(3)
C39 C40 1.400(4)
C39 C44 1.499(4)
C40 C41 1.374(4)
C40 H40 0.9500
C41 C42 1.379(4)
C41 C45 1.522(4)
C42 C43 1.393(4)
C42 H42 0.9500
C43 C46 1.504(4)
C44 H44A 0.9800
C44 H44B 0.9800
C44 H44C 0.9800
C45 H45A 0.9800
C45 H45B 0.9800
C45 H45C 0.9800
C46 H46A 0.9800
C46 H46B 0.9800
C46 H46C 0.9800
N1 P1 1.792(2)
N2 P1 1.701(2)
N3 P1 1.707(2)
N4 P1 1.660(2)
N4 H4N 0.85(3)
N6 P2 1.699(2)
N5 P2 1.804(2)
N7 P2 1.697(2)
N8 P2 1.675(2)
N8 H8N 0.83(3)
P1 H1P 1.36(2)
P2 H2P 1.30(3)

loop_
_geom_torsion_atom_site_label_1
_geom_torsion_atom_site_label_2
_geom_torsion_atom_site_label_3
_geom_torsion_atom_site_label_4
_geom_torsion
N1 C1 C2 C3 177.7(2)
C6 C1 C2 C3 -2.6(3)
C1 C2 C3 C4 0.3(4)
C2 C3 C4 C5 1.5(4)
C3 C4 C5 C6 -0.9(4)
C4 C5 C6 N2 177.7(2)
C4 C5 C6 C1 -1.4(4)
C2 C1 C6 C5 3.3(3)
N1 C1 C6 C5 -177.0(2)
C2 C1 C6 N2 -176.0(2)
N1 C1 C6 N2 3.7(3)
N1 C7 C8 C9 179.9(2)
C12 C7 C8 C9 -1.0(4)
C7 C8 C9 C10 0.9(4)
C8 C9 C10 C11 -0.1(5)
C9 C10 C11 C12 -0.6(4)
C10 C11 C12 N3 -178.8(3)
C10 C11 C12 C7 0.5(4)
C8 C7 C12 C11 0.2(4)
N1 C7 C12 C11 179.5(2)
C8 C7 C12 N3 179.7(2)
N1 C7 C12 N3 -1.0(3)
C20 C15 C16 C17 2.1(4)
N4 C15 C16 C17 -179.2(2)
C20 C15 C16 C23 -176.7(2)
N4 C15 C16 C23 2.0(4)
C15 C16 C17 C18 1.2(4)
C23 C16 C17 C18 180.0(3)
C16 C17 C18 C19 -3.1(4)
C16 C17 C18 C22 175.6(3)
C17 C18 C19 C20 1.9(4)
C22 C18 C19 C20 -176.9(3)
C18 C19 C20 C15 1.2(4)
C18 C19 C20 C21 -178.5(3)
C16 C15 C20 C19 -3.2(4)
N4 C15 C20 C19 178.1(2)
C16 C15 C20 C21 176.5(2)
N4 C15 C20 C21 -2.2(4)
N6 C29 C28 C27 176.6(3)
C24 C29 C28 C27 -1.7(4)
C29 C28 C27 C26 0.1(4)
C28 C27 C26 C25 1.3(4)
C27 C26 C25 C24 -1.2(4)
C26 C25 C24 N5 -178.6(2)
C26 C25 C24 C29 -0.3(4)
C28 C29 C24 C25 1.7(4)
N6 C29 C24 C25 -176.7(2)
C28 C29 C24 N5 -179.7(2)
N6 C29 C24 N5 1.8(3)
N5 C30 C31 C32 -179.5(3)
C35 C30 C31 C32 -0.8(4)
C30 C31 C32 C33 0.9(5)
C31 C32 C33 C34 -0.8(5)
C32 C33 C34 C35 0.6(5)
C33 C34 C35 N7 -179.9(3)
C33 C34 C35 C30 -0.5(4)
C31 C30 C35 C34 0.6(4)
N5 C30 C35 C34 179.5(2)
C31 C30 C35 N7 -179.8(2)
N5 C30 C35 N7 -0.9(3)
C43 C38 C39 C40 -1.4(4)
N8 C38 C39 C40 -179.6(2)
C43 C38 C39 C44 175.0(3)
N8 C38 C39 C44 -3.2(4)
C38 C39 C40 C41 0.1(4)
C44 C39 C40 C41 -176.4(3)
C39 C40 C41 C42 0.9(4)
C39 C40 C41 C45 178.0(3)
C40 C41 C42 C43 -0.7(4)
C45 C41 C42 C43 -177.7(3)
C41 C42 C43 C38 -0.6(4)
C41 C42 C43 C46 175.1(3)
C39 C38 C43 C42 1.7(4)
N8 C38 C43 C42 179.9(2)
C39 C38 C43 C46 -173.9(2)
N8 C38 C43 C46 4.3(4)
C2 C1 N1 C7 35.3(4)
C6 C1 N1 C7 -144.4(2)
C2 C1 N1 P1 -172.5(2)
C6 C1 N1 P1 7.8(2)
C8 C7 N1 C1 -39.3(4)
C12 C7 N1 C1 141.5(2)
C8 C7 N1 P1 168.5(2)
C12 C7 N1 P1 -10.7(2)
C5 C6 N2 C13 -7.5(4)
C1 C6 N2 C13 171.7(2)
C5 C6 N2 P1 166.3(2)
C1 C6 N2 P1 -14.5(3)
C11 C12 N3 C14 -0.2(4)
C7 C12 N3 C14 -179.6(2)
C11 C12 N3 P1 -167.4(2)
C7 C12 N3 P1 13.2(3)
C20 C15 N4 P1 -95.0(3)
C16 C15 N4 P1 86.3(3)
C28 C29 N6 C36 -7.1(4)
C24 C29 N6 C36 171.3(2)
C28 C29 N6 P2 175.1(2)
C24 C29 N6 P2 -6.5(3)
C25 C24 N5 C30 37.9(4)
C29 C24 N5 C30 -140.5(2)
C25 C24 N5 P2 -178.5(2)
C29 C24 N5 P2 3.2(3)
C31 C30 N5 C24 -47.1(4)
C35 C30 N5 C24 134.1(2)
C31 C30 N5 P2 169.1(2)
C35 C30 N5 P2 -9.7(3)
C34 C35 N7 C37 1.4(4)
C30 C35 N7 C37 -178.1(2)
C34 C35 N7 P2 -168.3(3)
C30 C35 N7 P2 12.2(3)
C43 C38 N8 P2 85.7(3)
C39 C38 N8 P2 -96.1(3)
C15 N4 P1 N2 -89.2(2)
C15 N4 P1 N3 95.0(2)
C15 N4 P1 N1 -177.3(2)
C6 N2 P1 N4 -76.1(2)
C13 N2 P1 N4 97.3(2)
C6 N2 P1 N3 99.1(2)
C13 N2 P1 N3 -87.5(3)
C6 N2 P1 N1 15.47(18)
C13 N2 P1 N1 -171.1(2)
C12 N3 P1 N4 75.7(2)
C14 N3 P1 N4 -91.1(2)
C12 N3 P1 N2 -99.6(2)
C14 N3 P1 N2 93.7(3)
C12 N3 P1 N1 -15.81(18)
C14 N3 P1 N1 177.4(2)
C1 N1 P1 N4 102.73(17)
C7 N1 P1 N4 -100.74(18)
C1 N1 P1 N2 -13.23(17)
C7 N1 P1 N2 143.31(17)
C1 N1 P1 N3 -141.54(17)
C7 N1 P1 N3 15.00(17)
C38 N8 P2 N7 85.7(2)
C38 N8 P2 N6 -98.4(2)
C38 N8 P2 N5 173.7(2)
C35 N7 P2 N8 76.6(2)
C37 N7 P2 N8 -92.5(3)
C35 N7 P2 N6 -98.6(2)
C37 N7 P2 N6 92.2(3)
C35 N7 P2 N5 -14.6(2)
C37 N7 P2 N5 176.2(2)
C29 N6 P2 N8 -84.3(2)
C36 N6 P2 N8 98.0(2)
C29 N6 P2 N7 90.9(2)
C36 N6 P2 N7 -86.7(3)
C29 N6 P2 N5 6.9(2)
C36 N6 P2 N5 -170.8(2)
C24 N5 P2 N8 109.52(18)
C30 N5 P2 N8 -102.00(19)
C24 N5 P2 N7 -134.75(18)
C30 N5 P2 N7 13.73(19)
C24 N5 P2 N6 -5.57(18)
C30 N5 P2 N6 142.91(19)
